data_2214868
loop_
_publ_author_name
'Hong-Gang An'

_publ_section_title
;
 (<i>E</i>)-<i>N</i>-(1,3-Oxazolidin-2-ylidene)benzamide
;
_journal_coeditor_code TK2168
_journal_issue 8
_journal_name_full 'Acta Crystallographica Section E'
_journal_page_first o3357
_journal_page_last o3357
_journal_paper_doi 10.1107/S1600536807030772
_journal_volume 63
_journal_year 2007
_chemical_formula_iupac 'C10 H10 N2 O2'
_chemical_formula_moiety 'C10 H10 N2 O2'
_chemical_formula_sum 'C10 H10 N2 O2'
_chemical_formula_weight 190.20
_chemical_melting_point 411.5(5)
_chemical_name_systematic
;
(E)-N-(1,3-Oxazolidin-2-ylidene)benzamide
;
_space_group_IT_number 56
_symmetry_cell_setting orthorhombic
_symmetry_space_group_name_Hall '-P 2ab 2ac'
_symmetry_space_group_name_H-M 'P c c n'
_atom_sites_solution_hydrogens geom
_atom_sites_solution_primary direct
_atom_sites_solution_secondary difmap
_audit_creation_method SHELXL-97
_cell_angle_alpha 90
_cell_angle_beta 90
_cell_angle_gamma 90
_cell_formula_units_Z 8
_cell_length_a 11.4194(18)
_cell_length_b 20.590(3)
_cell_length_c 8.0325(13)
_cell_measurement_reflns_used 1672
_cell_measurement_temperature 293(2)
_cell_measurement_theta_max 22.3
_cell_measurement_theta_min 3.3
_cell_volume 1888.6(5)
_computing_cell_refinement 'SAINT (Bruker, 2000)'
_computing_data_collection 'SMART (Bruker, 2000)'
_computing_data_reduction SAINT
_computing_molecular_graphics SHELXTL
_computing_publication_material SHELXTL
_computing_structure_refinement SHELXTL
_computing_structure_solution 'SHELXTL (Bruker, 2000)'
_diffrn_ambient_temperature 293(2)
_diffrn_measured_fraction_theta_full 1.000
_diffrn_measured_fraction_theta_max 1.000
_diffrn_measurement_device_type 'Bruker SMART APEX CCD area-detector'
_diffrn_measurement_method '\f and \w'
_diffrn_radiation_monochromator graphite
_diffrn_radiation_source 'sealed tube'
_diffrn_radiation_type MoK\a
_diffrn_radiation_wavelength 0.71073
_diffrn_reflns_av_R_equivalents 0.095
_diffrn_reflns_av_sigmaI/netI 0.060
_diffrn_reflns_limit_h_max 14
_diffrn_reflns_limit_h_min -8
_diffrn_reflns_limit_k_max 25
_diffrn_reflns_limit_k_min -25
_diffrn_reflns_limit_l_max 9
_diffrn_reflns_limit_l_min -9
_diffrn_reflns_number 9475
_diffrn_reflns_theta_full 26.0
_diffrn_reflns_theta_max 26.0
_diffrn_reflns_theta_min 1.98
_exptl_absorpt_coefficient_mu 0.095
_exptl_absorpt_correction_T_max 0.988
_exptl_absorpt_correction_T_min 0.973
_exptl_absorpt_correction_type multi-scan
_exptl_absorpt_process_details '(SADABS; Bruker, 2000)'
_exptl_crystal_colour colorless
_exptl_crystal_density_diffrn 1.338
_exptl_crystal_density_method 'not measured'
_exptl_crystal_description block
_exptl_crystal_F_000 800
_exptl_crystal_size_max 0.25
_exptl_crystal_size_mid 0.23
_exptl_crystal_size_min 0.18
_refine_diff_density_max 0.15
_refine_diff_density_min -0.13
_refine_ls_extinction_coef 0.0047(12)
_refine_ls_extinction_expression Fc^*^=kFc[1+0.001xFc^2^\l^3^/sin(2\q)]^-1/4^
_refine_ls_extinction_method SHELXL97
_refine_ls_goodness_of_fit_ref 0.91
_refine_ls_hydrogen_treatment constr
_refine_ls_matrix_type full
_refine_ls_number_parameters 128
_refine_ls_number_reflns 1850
_refine_ls_number_restraints 0
_refine_ls_restrained_S_all 0.91
_refine_ls_R_factor_all 0.075
_refine_ls_R_factor_gt 0.045
_refine_ls_shift/su_max 0.000
_refine_ls_shift/su_mean 0.000
_refine_ls_structure_factor_coef Fsqd
_refine_ls_weighting_details 'calc w=1/[\s^2^(Fo^2^)+(0.064P)^2^] where P=(Fo^2^+2Fc^2^)/3'
_refine_ls_weighting_scheme calc
_refine_ls_wR_factor_gt 0.111
_refine_ls_wR_factor_ref 0.122
_reflns_number_gt 1091
_reflns_number_total 1850
_reflns_threshold_expression I>2\s(I)
_cod_data_source_file tk2168.cif
_cod_data_source_block I
_cod_depositor_comments
;
The following automatic conversions were performed:
'_symmetry_cell_setting' value 'Orthorhombic' changed to 'orthorhombic'
according to '/home/saulius/struct/CIF-dictionaries/cif_core.dic'
dictionary named 'cif_core.dic' version 2.4.1 from 2010-06-29.

Automatic conversion script
Id: cif_fix_enum 1527 2010-12-29 10:47:43Z saulius 

The following automatic conversions were performed:

'_chemical_melting_point' value '411-412' was changed to '411.5(5)' -
the average value was taken and precision was estimated.

Automatic conversion script
Id: cif_fix_values 1646 2011-03-28 12:23:43Z adriana 

The following automatic conversions were performed:

'_chemical_melting_point' value '411-412' was changed to '411.5(5)' -
the average value was taken and precision was
estimated.

'_symmetry_cell_setting' value 'Orthorhombic' changed to
'orthorhombic' according to
/home/saulius/struct/CIF-dictionaries/cif_core.dic dictionary named
'cif_core.dic' version 2.4.1 from 2010-06-29.

Automatic conversion script
Id: cif_fix_values 1715 2011-07-08 13:25:40Z adriana 
;
_cod_original_cell_volume 1888.7(5)
_cod_database_code 2214868
_cod_database_fobs_code 2214868

loop_
_symmetry_equiv_pos_as_xyz
'x, y, z'
'-x+1/2, -y+1/2, z'
'-x, y+1/2, -z+1/2'
'x+1/2, -y, -z+1/2'
'-x, -y, -z'
'x-1/2, y-1/2, -z'
'x, -y-1/2, z-1/2'
'-x-1/2, y, z-1/2'

loop_
_atom_site_type_symbol
_atom_site_label
_atom_site_fract_x
_atom_site_fract_y
_atom_site_fract_z
_atom_site_U_iso_or_equiv
_atom_site_adp_type
_atom_site_calc_flag
_atom_site_refinement_flags
_atom_site_occupancy
C C1 0.34177(19) 0.35640(11) 0.2998(3) 0.0796(7) Uani d . 1
H H1 0.3107 0.3467 0.1958 0.096 Uiso calc R 1
C C2 0.33903(19) 0.41901(11) 0.3592(3) 0.0792(7) Uani d . 1
H H2 0.3060 0.4518 0.2948 0.095 Uiso calc R 1
C C3 0.38492(17) 0.43353(9) 0.5133(2) 0.0652(5) Uani d . 1
H H3 0.3824 0.4760 0.5523 0.078 Uiso calc R 1
C C4 0.43460(15) 0.38564(8) 0.6105(2) 0.0518(5) Uani d . 1
C C5 0.43765(17) 0.32282(9) 0.5492(2) 0.0606(5) Uani d . 1
H H5 0.4716 0.2900 0.6123 0.073 Uiso calc R 1
C C6 0.3907(2) 0.30858(10) 0.3953(3) 0.0734(6) Uani d . 1
H H6 0.3923 0.2661 0.3561 0.088 Uiso calc R 1
C C7 0.48292(16) 0.40198(8) 0.7777(2) 0.0539(5) Uani d . 1
C C8 0.58435(15) 0.35996(8) 1.0000(2) 0.0514(5) Uani d . 1
C C9 0.6620(2) 0.39852(9) 1.2444(2) 0.0701(6) Uani d . 1
H H9A 0.6106 0.4059 1.3387 0.084 Uiso calc R 1
H H9B 0.7325 0.4243 1.2574 0.084 Uiso calc R 1
C C10 0.69031(19) 0.32699(9) 1.2239(2) 0.0709(6) Uani d . 1
H H10A 0.7742 0.3204 1.2149 0.085 Uiso calc R 1
H H10B 0.6611 0.3021 1.3177 0.085 Uiso calc R 1
N N1 0.60390(14) 0.41239(7) 1.08905(18) 0.0630(5) Uani d . 1
H H11 0.5746 0.4494 1.0618 0.076 Uiso d R 1
N N2 0.53248(13) 0.35040(7) 0.85798(18) 0.0557(4) Uani d . 1
O O1 0.47644(13) 0.45792(6) 0.83169(16) 0.0782(5) Uani d . 1
O O2 0.63240(12) 0.30804(6) 1.07298(15) 0.0702(4) Uani d . 1

loop_
_atom_site_aniso_label
_atom_site_aniso_U_11
_atom_site_aniso_U_22
_atom_site_aniso_U_33
_atom_site_aniso_U_12
_atom_site_aniso_U_13
_atom_site_aniso_U_23
C1 0.0837(16) 0.0822(17) 0.0728(14) 0.0054(13) -0.0193(12) -0.0120(12)
C2 0.0868(16) 0.0684(15) 0.0823(15) 0.0118(12) -0.0207(13) 0.0051(12)
C3 0.0741(13) 0.0489(11) 0.0725(12) 0.0070(10) -0.0089(11) -0.0020(10)
C4 0.0559(11) 0.0425(10) 0.0568(10) 0.0018(8) 0.0024(9) -0.0010(8)
C5 0.0740(13) 0.0465(11) 0.0613(11) 0.0053(9) -0.0016(10) -0.0052(9)
C6 0.0869(15) 0.0582(13) 0.0749(13) 0.0031(11) -0.0054(12) -0.0148(10)
C7 0.0604(12) 0.0413(10) 0.0601(11) 0.0024(8) 0.0036(9) -0.0008(8)
C8 0.0566(11) 0.0381(10) 0.0595(11) 0.0041(8) 0.0055(9) -0.0014(8)
C9 0.0838(15) 0.0544(12) 0.0723(13) 0.0090(10) -0.0162(11) -0.0075(10)
C10 0.0814(14) 0.0557(12) 0.0756(13) 0.0105(10) -0.0195(11) -0.0054(10)
N1 0.0832(12) 0.0403(9) 0.0655(9) 0.0110(8) -0.0120(9) -0.0057(7)
N2 0.0694(10) 0.0404(9) 0.0572(9) 0.0036(7) -0.0051(8) -0.0042(7)
O1 0.1163(12) 0.0400(8) 0.0782(9) 0.0130(8) -0.0197(8) -0.0105(6)
O2 0.0925(10) 0.0420(7) 0.0760(9) 0.0129(6) -0.0233(8) -0.0034(6)

loop_
_atom_type_symbol
_atom_type_description
_atom_type_scat_dispersion_real
_atom_type_scat_dispersion_imag
_atom_type_scat_source
C C 0.0033 0.0016 'International Tables Vol C Tables 4.2.6.8 and 6.1.1.4'
H H 0.0000 0.0000 'International Tables Vol C Tables 4.2.6.8 and 6.1.1.4'
N N 0.0061 0.0033 'International Tables Vol C Tables 4.2.6.8 and 6.1.1.4'
O O 0.0106 0.0060 'International Tables Vol C Tables 4.2.6.8 and 6.1.1.4'

loop_
_geom_angle_atom_site_label_1
_geom_angle_atom_site_label_2
_geom_angle_atom_site_label_3
_geom_angle
C6 C1 C2 119.4(2)
C6 C1 H1 120.3
C2 C1 H1 120.3
C1 C2 C3 120.44(19)
C1 C2 H2 119.8
C3 C2 H2 119.8
C2 C3 C4 120.66(18)
C2 C3 H3 119.7
C4 C3 H3 119.7
C3 C4 C5 118.47(17)
C3 C4 C7 120.05(16)
C5 C4 C7 121.48(16)
C6 C5 C4 120.52(17)
C6 C5 H5 119.7
C4 C5 H5 119.7
C1 C6 C5 120.6(2)
C1 C6 H6 119.7
C5 C6 H6 119.7
O1 C7 N2 125.85(17)
O1 C7 C4 120.36(16)
N2 C7 C4 113.79(15)
N2 C8 N1 132.76(16)
N2 C8 O2 116.77(15)
N1 C8 O2 110.42(16)
N1 C9 C10 101.33(15)
N1 C9 H9A 111.5
C10 C9 H9A 111.5
N1 C9 H9B 111.5
C10 C9 H9B 111.5
H9A C9 H9B 109.3
O2 C10 C9 104.92(14)
O2 C10 H10A 110.8
C9 C10 H10A 110.8
O2 C10 H10B 110.8
C9 C10 H10B 110.8
H10A C10 H10B 108.8
C8 N1 C9 112.72(15)
C8 N1 H11 121.5
C9 N1 H11 125.1
C8 N2 C7 119.04(14)
C8 O2 C10 109.99(14)

loop_
_geom_bond_atom_site_label_1
_geom_bond_atom_site_label_2
_geom_bond_distance
C1 C6 1.367(3)
C1 C2 1.375(3)
C1 H1 0.9300
C2 C3 1.377(3)
C2 H2 0.9300
C3 C4 1.380(2)
C3 H3 0.9300
C4 C5 1.384(2)
C4 C7 1.491(2)
C5 C6 1.379(2)
C5 H5 0.9300
C6 H6 0.9300
C7 O1 1.2328(19)
C7 N2 1.365(2)
C8 N2 1.301(2)
C8 N1 1.314(2)
C8 O2 1.3368(19)
C9 N1 1.442(2)
C9 C10 1.517(2)
C9 H9A 0.9700
C9 H9B 0.9700
C10 O2 1.435(2)
C10 H10A 0.9700
C10 H10B 0.9700
N1 H11 0.8599

loop_
_geom_hbond_atom_site_label_D
_geom_hbond_atom_site_label_H
_geom_hbond_atom_site_label_A
_geom_hbond_site_symmetry_A
_geom_hbond_distance_DH
_geom_hbond_distance_HA
_geom_hbond_distance_DA
_geom_hbond_angle_DHA
N1 H11 O1 . 0.86 2.17 2.696(2) 119
N1 H11 O1 5_667 0.86 2.17 2.8944(19) 142

loop_
_cod_related_entry_id
_cod_related_entry_database
_cod_related_entry_code
1 ChemSpider 21123762
